data_4023736
loop_
_publ_author_name
'Neil R. Norcross'
'John P. Melbardis'
'Margarita Ferris Solera'
'Mark A. Sephton'
'Colin Kilner'
'Lev N. Zakharov'
'Peter C. Astles'
'Stuart L. Warriner'
'Paul R. Blakemore'

_publ_section_title
;
 Total Synthesis of (+-)-\a-Isosparteine, (+-)-\b-Isosparteine, and
 (+-)-Sparteine from a Common Tetraoxobispidine Intermediate
;
_journal_name_full 'Journal of Organic Chemistry'
_journal_page_first 7939
_journal_page_last 7951
_journal_paper_doi 10.1021/jo8013512
_journal_volume 73
_journal_year 2008
_chemical_formula_sum 'C15 H22 N2 O3'
_chemical_formula_weight 278.35
_chemical_name_systematic
;
 ?
;
_space_group_IT_number 14
_symmetry_cell_setting monoclinic
_symmetry_space_group_name_Hall '-P 2ybc'
_symmetry_space_group_name_H-M 'P 1 21/c 1'
_atom_sites_solution_hydrogens geom
_atom_sites_solution_primary direct
_atom_sites_solution_secondary difmap
_audit_creation_method SHELXLTL
_cell_angle_alpha 90.00
_cell_angle_beta 103.002(2)
_cell_angle_gamma 90.00
_cell_formula_units_Z 4
_cell_length_a 10.4502(13)
_cell_length_b 8.4070(11)
_cell_length_c 16.290(2)
_cell_measurement_reflns_used 2650
_cell_measurement_temperature 173(2)
_cell_measurement_theta_max 24.44
_cell_measurement_theta_min 2.57
_cell_volume 1394.5(3)
_computing_cell_refinement 'Bruker SMART'
_computing_data_collection 'Bruker SMART'
_computing_data_reduction 'Bruker SAINT'
_computing_molecular_graphics 'Bruker SHELXTL'
_computing_publication_material 'Bruker SHELXTL'
_computing_structure_refinement 'Bruker SHELXTL'
_computing_structure_solution 'Bruker SHELXTL'
_diffrn_ambient_temperature 173(2)
_diffrn_measured_fraction_theta_full 0.998
_diffrn_measured_fraction_theta_max 0.998
_diffrn_measurement_device_type 'CCD area detector'
_diffrn_measurement_method 'phi and omega scans'
_diffrn_radiation_monochromator graphite
_diffrn_radiation_source 'fine-focus sealed tube'
_diffrn_radiation_type MoK\a
_diffrn_radiation_wavelength 0.71073
_diffrn_reflns_av_R_equivalents 0.0332
_diffrn_reflns_av_sigmaI/netI 0.0296
_diffrn_reflns_limit_h_max 13
_diffrn_reflns_limit_h_min -13
_diffrn_reflns_limit_k_max 10
_diffrn_reflns_limit_k_min -10
_diffrn_reflns_limit_l_max 20
_diffrn_reflns_limit_l_min -20
_diffrn_reflns_number 12970
_diffrn_reflns_theta_full 27.00
_diffrn_reflns_theta_max 27.00
_diffrn_reflns_theta_min 2.00
_exptl_absorpt_coefficient_mu 0.093
_exptl_absorpt_correction_T_max 0.9871
_exptl_absorpt_correction_T_min 0.9710
_exptl_absorpt_correction_type multi-scan
_exptl_absorpt_process_details SADABS
_exptl_crystal_colour colorless
_exptl_crystal_density_diffrn 1.326
_exptl_crystal_density_meas 0
_exptl_crystal_density_method 'not measured'
_exptl_crystal_F_000 600
_exptl_crystal_size_max 0.32
_exptl_crystal_size_mid 0.17
_exptl_crystal_size_min 0.14
_refine_diff_density_max 0.305
_refine_diff_density_min -0.185
_refine_diff_density_rms 0.044
_refine_ls_extinction_method none
_refine_ls_goodness_of_fit_ref 1.002
_refine_ls_hydrogen_treatment refall
_refine_ls_matrix_type full
_refine_ls_number_parameters 269
_refine_ls_number_reflns 3036
_refine_ls_number_restraints 0
_refine_ls_restrained_S_all 1.002
_refine_ls_R_factor_all 0.0578
_refine_ls_R_factor_gt 0.0428
_refine_ls_shift/su_max 0.000
_refine_ls_shift/su_mean 0.000
_refine_ls_structure_factor_coef Fsqd
_refine_ls_weighting_details 'calc w=1/[\s^2^(Fo^2^)+(0.0701P)^2^+0.2619P] where P=(Fo^2^+2Fc^2^)/3'
_refine_ls_weighting_scheme calc
_refine_ls_wR_factor_gt 0.1082
_refine_ls_wR_factor_ref 0.1229
_reflns_number_gt 2413
_reflns_number_total 3036
_reflns_threshold_expression >2sigma(I)
_cod_data_source_file jo8013512_si_007.cif
_cod_data_source_block cmpd45
_cod_depositor_comments
;
The following automatic conversions were performed:
'_symmetry_cell_setting' value 'Monoclinic' changed to 'monoclinic'
according to '/home/saulius/struct/CIF-dictionaries/cif_core.dic'
dictionary named 'cif_core.dic' version 2.4.1 from 2010-06-29.

Automatic conversion script
Id: cif_fix_enum 1527 2010-12-29 10:47:43Z saulius 
;
_cod_original_sg_symbol_H-M 'P 21/c'
_cod_database_code 4023736

loop_
_symmetry_equiv_pos_as_xyz
'x, y, z'
'-x, y+1/2, -z+1/2'
'-x, -y, -z'
'x, -y-1/2, z-1/2'

loop_
_atom_site_label
_atom_site_type_symbol
_atom_site_fract_x
_atom_site_fract_y
_atom_site_fract_z
_atom_site_U_iso_or_equiv
_atom_site_adp_type
_atom_site_occupancy
_atom_site_symmetry_multiplicity
_atom_site_calc_flag
_atom_site_refinement_flags
_atom_site_disorder_assembly
_atom_site_disorder_group
O1 O 0.11743(10) 0.59994(13) 0.07060(7) 0.0285(3) Uani 1 1 d . . .
O2 O -0.04133(11) 0.69797(13) -0.09446(8) 0.0371(3) Uani 1 1 d . . .
O3 O 0.41303(12) 0.96731(14) 0.09856(7) 0.0388(3) Uani 1 1 d . . .
N1 N 0.31592(12) 0.72530(14) 0.08379(7) 0.0240(3) Uani 1 1 d . . .
N2 N 0.08842(12) 0.91241(14) -0.08774(8) 0.0233(3) Uani 1 1 d . . .
C1 C 0.36026(18) 0.6904(2) 0.17425(10) 0.0307(4) Uani 1 1 d . . .
C2 C 0.43927(17) 0.5372(2) 0.18583(11) 0.0331(4) Uani 1 1 d . . .
C3 C 0.35795(16) 0.40112(18) 0.13979(10) 0.0294(4) Uani 1 1 d . . .
C4 C 0.30194(16) 0.44264(18) 0.04732(10) 0.0264(3) Uani 1 1 d . . .
C5 C 0.22933(14) 0.60277(16) 0.03563(9) 0.0210(3) Uani 1 1 d . . .
C6 C 0.18994(14) 0.64743(17) -0.05897(9) 0.0226(3) Uani 1 1 d . . .
C7 C 0.07025(14) 0.75539(17) -0.08045(9) 0.0226(3) Uani 1 1 d . . .
C8 C 0.21586(15) 0.99439(17) -0.07344(9) 0.0253(3) Uani 1 1 d . . .
C9 C 0.32974(15) 0.87997(18) -0.04235(10) 0.0264(3) Uani 1 1 d . . .
C10 C 0.35506(14) 0.86105(18) 0.05285(9) 0.0252(3) Uani 1 1 d . . .
C11 C 0.30523(15) 0.72112(19) -0.08715(10) 0.0268(3) Uani 1 1 d . . .
C12 C 0.22764(18) 1.0817(2) -0.15399(11) 0.0351(4) Uani 1 1 d . . .
C13 C 0.11227(19) 1.1923(2) -0.18557(11) 0.0368(4) Uani 1 1 d . . .
C14 C -0.01604(18) 1.1029(2) -0.19639(11) 0.0345(4) Uani 1 1 d . . .
C15 C -0.02528(17) 1.0191(2) -0.11529(12) 0.0342(4) Uani 1 1 d . . .
H1O H 0.088(2) 0.491(3) 0.0751(13) 0.060(6) Uiso 1 1 d . . .
H1A H 0.4086(19) 0.783(2) 0.1998(12) 0.046(5) Uiso 1 1 d . . .
H1B H 0.2789(17) 0.680(2) 0.1991(11) 0.032(5) Uiso 1 1 d . . .
H2A H 0.4670(17) 0.518(2) 0.2459(13) 0.038(5) Uiso 1 1 d . . .
H2B H 0.5172(18) 0.555(2) 0.1638(11) 0.035(5) Uiso 1 1 d . . .
H3A H 0.2870(18) 0.3775(19) 0.1659(11) 0.029(4) Uiso 1 1 d . . .
H3B H 0.4109(17) 0.301(2) 0.1422(11) 0.035(5) Uiso 1 1 d . . .
H4A H 0.3760(18) 0.451(2) 0.0181(11) 0.031(4) Uiso 1 1 d . . .
H4B H 0.2419(18) 0.362(2) 0.0209(12) 0.036(5) Uiso 1 1 d . . .
H6 H 0.1616(17) 0.546(2) -0.0890(11) 0.032(4) Uiso 1 1 d . . .
H8 H 0.2199(14) 1.0811(18) -0.0285(10) 0.017(4) Uiso 1 1 d . . .
H9 H 0.4091(18) 0.929(2) -0.0521(11) 0.033(5) Uiso 1 1 d . . .
H11A H 0.3842(18) 0.653(2) -0.0731(11) 0.034(5) Uiso 1 1 d . . .
H11B H 0.2861(16) 0.731(2) -0.1482(11) 0.028(4) Uiso 1 1 d . . .
H12A H 0.2323(18) 1.004(2) -0.1990(13) 0.044(5) Uiso 1 1 d . . .
H12B H 0.311(2) 1.139(2) -0.1415(12) 0.045(5) Uiso 1 1 d . . .
H13A H 0.1120(19) 1.281(2) -0.1428(13) 0.049(6) Uiso 1 1 d . . .
H13B H 0.1197(19) 1.244(2) -0.2387(13) 0.047(5) Uiso 1 1 d . . .
H14A H -0.0228(17) 1.023(2) -0.2438(12) 0.038(5) Uiso 1 1 d . . .
H14B H -0.093(2) 1.173(2) -0.2114(12) 0.046(5) Uiso 1 1 d . . .
H15A H -0.0209(18) 1.098(2) -0.0715(12) 0.038(5) Uiso 1 1 d . . .
H15B H -0.105(2) 0.952(2) -0.1208(12) 0.047(5) Uiso 1 1 d . . .

loop_
_atom_site_aniso_label
_atom_site_aniso_U_11
_atom_site_aniso_U_22
_atom_site_aniso_U_33
_atom_site_aniso_U_23
_atom_site_aniso_U_13
_atom_site_aniso_U_12
O1 0.0280(6) 0.0252(6) 0.0340(6) 0.0040(5) 0.0102(5) 0.0004(4)
O2 0.0249(6) 0.0333(6) 0.0474(8) 0.0134(5) -0.0037(5) -0.0073(5)
O3 0.0461(7) 0.0359(7) 0.0295(6) 0.0000(5) -0.0018(5) -0.0198(5)
N1 0.0291(7) 0.0213(6) 0.0193(6) 0.0005(5) 0.0008(5) -0.0044(5)
N2 0.0247(6) 0.0191(6) 0.0262(7) 0.0021(5) 0.0056(5) 0.0017(5)
C1 0.0406(9) 0.0284(8) 0.0195(8) 0.0013(6) -0.0007(7) -0.0049(7)
C2 0.0310(9) 0.0378(9) 0.0264(9) 0.0070(7) -0.0020(7) 0.0015(7)
C3 0.0317(8) 0.0252(8) 0.0304(9) 0.0070(6) 0.0047(7) 0.0066(7)
C4 0.0292(8) 0.0209(7) 0.0276(8) 0.0007(6) 0.0034(7) 0.0031(6)
C5 0.0228(7) 0.0186(7) 0.0209(7) -0.0007(5) 0.0033(6) 0.0000(5)
C6 0.0269(7) 0.0182(7) 0.0211(7) -0.0017(6) 0.0020(6) 0.0002(6)
C7 0.0246(7) 0.0222(7) 0.0202(7) 0.0023(6) 0.0032(6) -0.0020(6)
C8 0.0326(8) 0.0202(7) 0.0216(8) 0.0006(6) 0.0031(6) -0.0067(6)
C9 0.0239(7) 0.0300(8) 0.0244(8) 0.0035(6) 0.0034(6) -0.0084(6)
C10 0.0213(7) 0.0276(8) 0.0249(8) 0.0014(6) 0.0011(6) -0.0051(6)
C11 0.0265(8) 0.0331(8) 0.0213(8) 0.0013(6) 0.0066(6) 0.0051(6)
C12 0.0392(9) 0.0342(9) 0.0307(9) 0.0103(7) 0.0056(7) -0.0084(8)
C13 0.0566(11) 0.0253(8) 0.0267(9) 0.0066(7) 0.0057(8) -0.0007(8)
C14 0.0424(10) 0.0278(8) 0.0303(9) 0.0045(7) 0.0019(7) 0.0116(7)
C15 0.0359(9) 0.0304(9) 0.0371(10) 0.0069(7) 0.0102(7) 0.0111(7)

loop_
_atom_type_symbol
_atom_type_description
_atom_type_scat_dispersion_real
_atom_type_scat_dispersion_imag
_atom_type_scat_source
C C 0.0033 0.0016 'International Tables Vol C Tables 4.2.6.8 and 6.1.1.4'
H H 0.0000 0.0000 'International Tables Vol C Tables 4.2.6.8 and 6.1.1.4'
N N 0.0061 0.0033 'International Tables Vol C Tables 4.2.6.8 and 6.1.1.4'
O O 0.0106 0.0060 'International Tables Vol C Tables 4.2.6.8 and 6.1.1.4'

loop_
_geom_angle_atom_site_label_1
_geom_angle_atom_site_label_2
_geom_angle_atom_site_label_3
_geom_angle
_geom_angle_site_symmetry_1
_geom_angle_site_symmetry_3
_geom_angle_publ_flag
C5 O1 H1O 110.3(13) . . ?
C10 N1 C1 119.33(12) . . ?
C10 N1 C5 126.44(12) . . ?
C1 N1 C5 114.24(12) . . ?
C7 N2 C8 125.99(12) . . ?
C7 N2 C15 120.27(13) . . ?
C8 N2 C15 113.70(12) . . ?
N1 C1 C2 109.48(14) . . ?
N1 C1 H1A 106.7(11) . . ?
C2 C1 H1A 114.2(12) . . ?
N1 C1 H1B 108.1(10) . . ?
C2 C1 H1B 110.6(10) . . ?
H1A C1 H1B 107.5(15) . . ?
C1 C2 C3 110.45(13) . . ?
C1 C2 H2A 107.4(11) . . ?
C3 C2 H2A 112.3(11) . . ?
C1 C2 H2B 107.5(11) . . ?
C3 C2 H2B 110.9(11) . . ?
H2A C2 H2B 108.2(15) . . ?
C2 C3 C4 111.24(13) . . ?
C2 C3 H3A 109.9(10) . . ?
C4 C3 H3A 108.8(10) . . ?
C2 C3 H3B 111.7(10) . . ?
C4 C3 H3B 108.4(10) . . ?
H3A C3 H3B 106.7(14) . . ?
C3 C4 C5 113.03(13) . . ?
C3 C4 H4A 108.7(10) . . ?
C5 C4 H4A 107.1(10) . . ?
C3 C4 H4B 110.4(11) . . ?
C5 C4 H4B 108.0(11) . . ?
H4A C4 H4B 109.6(15) . . ?
O1 C5 N1 105.19(11) . . ?
O1 C5 C4 111.48(12) . . ?
N1 C5 C4 108.62(11) . . ?
O1 C5 C6 110.29(11) . . ?
N1 C5 C6 110.71(11) . . ?
C4 C5 C6 110.43(12) . . ?
C11 C6 C7 110.80(12) . . ?
C11 C6 C5 110.44(12) . . ?
C7 C6 C5 113.22(12) . . ?
C11 C6 H6 111.8(10) . . ?
C7 C6 H6 105.0(10) . . ?
C5 C6 H6 105.4(10) . . ?
O2 C7 N2 120.96(13) . . ?
O2 C7 C6 120.17(13) . . ?
N2 C7 C6 118.79(12) . . ?
N2 C8 C9 111.60(11) . . ?
N2 C8 C12 109.46(12) . . ?
C9 C8 C12 112.29(13) . . ?
N2 C8 H8 109.6(8) . . ?
C9 C8 H8 107.9(8) . . ?
C12 C8 H8 105.8(8) . . ?
C11 C9 C10 111.74(13) . . ?
C11 C9 C8 111.17(12) . . ?
C10 C9 C8 110.37(13) . . ?
C11 C9 H9 110.8(10) . . ?
C10 C9 H9 104.6(10) . . ?
C8 C9 H9 108.0(10) . . ?
O3 C10 N1 122.51(14) . . ?
O3 C10 C9 119.31(13) . . ?
N1 C10 C9 118.15(12) . . ?
C6 C11 C9 105.91(12) . . ?
C6 C11 H11A 111.8(10) . . ?
C9 C11 H11A 111.0(10) . . ?
C6 C11 H11B 110.4(10) . . ?
C9 C11 H11B 113.1(10) . . ?
H11A C11 H11B 104.7(14) . . ?
C13 C12 C8 111.89(15) . . ?
C13 C12 H12A 108.8(11) . . ?
C8 C12 H12A 110.0(11) . . ?
C13 C12 H12B 112.1(11) . . ?
C8 C12 H12B 107.3(11) . . ?
H12A C12 H12B 106.7(16) . . ?
C14 C13 C12 110.55(14) . . ?
C14 C13 H13A 107.7(12) . . ?
C12 C13 H13A 109.9(11) . . ?
C14 C13 H13B 111.0(11) . . ?
C12 C13 H13B 110.7(12) . . ?
H13A C13 H13B 106.8(16) . . ?
C13 C14 C15 110.92(14) . . ?
C13 C14 H14A 109.0(10) . . ?
C15 C14 H14A 110.4(11) . . ?
C13 C14 H14B 112.9(11) . . ?
C15 C14 H14B 106.4(12) . . ?
H14A C14 H14B 107.0(15) . . ?
N2 C15 C14 109.99(14) . . ?
N2 C15 H15A 107.0(11) . . ?
C14 C15 H15A 108.7(11) . . ?
N2 C15 H15B 106.4(11) . . ?
C14 C15 H15B 113.6(11) . . ?
H15A C15 H15B 110.9(17) . . ?

loop_
_geom_bond_atom_site_label_1
_geom_bond_atom_site_label_2
_geom_bond_distance
_geom_bond_site_symmetry_2
_geom_bond_publ_flag
O1 C5 1.4114(18) . ?
O1 H1O 0.97(2) . ?
O2 C7 1.2348(18) . ?
O3 C10 1.2315(18) . ?
N1 C10 1.3478(19) . ?
N1 C1 1.4715(19) . ?
N1 C5 1.4751(17) . ?
N2 C7 1.3427(18) . ?
N2 C8 1.4708(18) . ?
N2 C15 1.4755(19) . ?
C1 C2 1.518(2) . ?
C1 H1A 0.97(2) . ?
C1 H1B 1.025(18) . ?
C2 C3 1.519(2) . ?
C2 H2A 0.97(2) . ?
C2 H2B 0.973(19) . ?
C3 C4 1.529(2) . ?
C3 H3A 0.955(19) . ?
C3 H3B 1.000(18) . ?
C4 C5 1.5361(19) . ?
C4 H4A 0.998(19) . ?
C4 H4B 0.957(18) . ?
C5 C6 1.549(2) . ?
C6 C11 1.515(2) . ?
C6 C7 1.521(2) . ?
C6 H6 0.992(17) . ?
C8 C9 1.525(2) . ?
C8 C12 1.532(2) . ?
C8 H8 1.027(15) . ?
C9 C11 1.516(2) . ?
C9 C10 1.522(2) . ?
C9 H9 0.971(19) . ?
C11 H11A 0.989(18) . ?
C11 H11B 0.973(17) . ?
C12 C13 1.518(2) . ?
C12 H12A 0.99(2) . ?
C12 H12B 0.98(2) . ?
C13 C14 1.512(3) . ?
C13 H13A 1.02(2) . ?
C13 H13B 0.99(2) . ?
C14 C15 1.519(2) . ?
C14 H14A 1.01(2) . ?
C14 H14B 0.98(2) . ?
C15 H15A 0.969(19) . ?
C15 H15B 0.99(2) . ?

loop_
_geom_hbond_atom_site_label_D
_geom_hbond_atom_site_label_H
_geom_hbond_atom_site_label_A
_geom_hbond_distance_DH
_geom_hbond_distance_HA
_geom_hbond_distance_DA
_geom_hbond_angle_DHA
_geom_hbond_site_symmetry_A
O1 H1O O2 0.97(2) 1.71(2) 2.6825(16) 174(2) 3_565

loop_
_geom_torsion_atom_site_label_1
_geom_torsion_atom_site_label_2
_geom_torsion_atom_site_label_3
_geom_torsion_atom_site_label_4
_geom_torsion
_geom_torsion_site_symmetry_1
_geom_torsion_site_symmetry_2
_geom_torsion_site_symmetry_3
_geom_torsion_site_symmetry_4
_geom_torsion_publ_flag
C10 N1 C1 C2 -119.04(16) . . . . ?
C5 N1 C1 C2 61.38(17) . . . . ?
N1 C1 C2 C3 -57.41(19) . . . . ?
C1 C2 C3 C4 53.50(19) . . . . ?
C2 C3 C4 C5 -51.43(19) . . . . ?
C10 N1 C5 O1 -117.48(15) . . . . ?
C1 N1 C5 O1 62.06(15) . . . . ?
C10 N1 C5 C4 123.06(15) . . . . ?
C1 N1 C5 C4 -57.40(16) . . . . ?
C10 N1 C5 C6 1.6(2) . . . . ?
C1 N1 C5 C6 -178.81(12) . . . . ?
C3 C4 C5 O1 -63.92(16) . . . . ?
C3 C4 C5 N1 51.53(17) . . . . ?
C3 C4 C5 C6 173.11(12) . . . . ?
O1 C5 C6 C11 154.87(12) . . . . ?
N1 C5 C6 C11 38.87(16) . . . . ?
C4 C5 C6 C11 -81.47(15) . . . . ?
O1 C5 C6 C7 29.96(15) . . . . ?
N1 C5 C6 C7 -86.04(14) . . . . ?
C4 C5 C6 C7 153.63(12) . . . . ?
C8 N2 C7 O2 -179.51(14) . . . . ?
C15 N2 C7 O2 -1.9(2) . . . . ?
C8 N2 C7 C6 -2.7(2) . . . . ?
C15 N2 C7 C6 174.99(13) . . . . ?
C11 C6 C7 O2 151.12(14) . . . . ?
C5 C6 C7 O2 -84.18(17) . . . . ?
C11 C6 C7 N2 -25.76(18) . . . . ?
C5 C6 C7 N2 98.94(15) . . . . ?
C7 N2 C8 C9 -4.1(2) . . . . ?
C15 N2 C8 C9 178.13(13) . . . . ?
C7 N2 C8 C12 120.84(16) . . . . ?
C15 N2 C8 C12 -56.94(17) . . . . ?
N2 C8 C9 C11 39.31(17) . . . . ?
C12 C8 C9 C11 -84.03(16) . . . . ?
N2 C8 C9 C10 -85.26(14) . . . . ?
C12 C8 C9 C10 151.41(13) . . . . ?
C1 N1 C10 O3 -9.4(2) . . . . ?
C5 N1 C10 O3 170.12(14) . . . . ?
C1 N1 C10 C9 168.68(13) . . . . ?
C5 N1 C10 C9 -11.8(2) . . . . ?
C11 C9 C10 O3 158.92(14) . . . . ?
C8 C9 C10 O3 -76.84(17) . . . . ?
C11 C9 C10 N1 -19.22(19) . . . . ?
C8 C9 C10 N1 105.02(15) . . . . ?
C7 C6 C11 C9 58.39(15) . . . . ?
C5 C6 C11 C9 -67.88(15) . . . . ?
C10 C9 C11 C6 57.09(16) . . . . ?
C8 C9 C11 C6 -66.70(15) . . . . ?
N2 C8 C12 C13 54.12(18) . . . . ?
C9 C8 C12 C13 178.64(13) . . . . ?
C8 C12 C13 C14 -54.14(19) . . . . ?
C12 C13 C14 C15 54.89(19) . . . . ?
C7 N2 C15 C14 -119.39(16) . . . . ?
C8 N2 C15 C14 58.52(18) . . . . ?
C13 C14 C15 N2 -56.25(19) . . . . ?
